data_4121364
loop_
_publ_author_name
'Javier Carreras'
'Gopinadhanpillai Gopakumar'
'Liangu Gu'
'Ana Gimeno'
'Pawel Linowski'
'Jekaterina Petu\<skova'
'Walter Thiel'
'Manuel Alcarazo'

_publ_section_title
;
 Polycationic Ligands in Gold Catalysis: Synthesis and Applications of
 Extremely \p-Acidic Catalysts
;
_journal_name_full 'Journal of the American Chemical Society'
_journal_page_first 18815
_journal_page_last 18823
_journal_paper_doi 10.1021/ja411146x
_journal_volume 135
_journal_year 2013
_chemical_compound_source chloroform,pentane
_chemical_formula_moiety '0.5(C36 H60 Cl3 N4 P Pt), 0.5(C36 H61 Cl3 N4 P Pt), C H Cl3, B F4'
_chemical_formula_sum 'C37 H61.5 B Cl6 F4 N4 P Pt'
_chemical_formula_weight 1087.97
_space_group_crystal_system monoclinic
_space_group_IT_number 14
_space_group_name_Hall '-P 2ybc'
_space_group_name_H-M_alt 'P 1 21/c 1'
_symmetry_cell_setting monoclinic
_symmetry_Int_Tables_number 14
_symmetry_space_group_name_Hall '-P 2ybc'
_symmetry_space_group_name_H-M 'P 1 21/c 1'
_atom_sites_solution_hydrogens geom
_atom_sites_solution_primary direct
_atom_sites_solution_secondary difmap
_audit_block_code AVM-AC-061-01
_audit_creation_date 2011-10-10
_audit_creation_method
;
  Olex2 1.1
  (compiled 2011.11.01 svn.r2039, GUI svn.r3906)
;
_cell_angle_alpha 90.00
_cell_angle_beta 113.707(6)
_cell_angle_gamma 90.00
_cell_formula_units_Z 8
_cell_length_a 25.819(3)
_cell_length_b 15.859(2)
_cell_length_c 25.450(2)
_cell_measurement_reflns_used 212752
_cell_measurement_temperature 200
_cell_measurement_theta_max 33.0994
_cell_volume 9541.5(19)
_computing_cell_refinement 'Bruker SAINT'
_computing_data_collection 'Bruker APEX2'
_computing_data_reduction 'Bruker SAINT, SADABS and XPREP'
_computing_molecular_graphics 'Bruker SHELXTL'
_computing_publication_material 'Bruker SHELXTL'
_computing_structure_refinement 'SHELXL-97 (Sheldrick, 2008)'
_computing_structure_solution 'SHELXS-97 (Sheldrick, 2008)'
_diffrn_ambient_temperature 200
_diffrn_measured_fraction_theta_full 0.998
_diffrn_measured_fraction_theta_max 0.998
_diffrn_measurement_device_type 'Bruker APEX-II CCD'
_diffrn_measurement_method '\w scans'
_diffrn_radiation_monochromator graphite
_diffrn_radiation_source '0.2 x 2mm^2^ focus rotating anode'
_diffrn_radiation_type MoK\a
_diffrn_radiation_wavelength 0.71073
_diffrn_reflns_av_R_equivalents 0.0612
_diffrn_reflns_av_unetI/netI 0.0390
_diffrn_reflns_limit_h_max 33
_diffrn_reflns_limit_h_min -33
_diffrn_reflns_limit_k_max 20
_diffrn_reflns_limit_k_min -20
_diffrn_reflns_limit_l_max 32
_diffrn_reflns_limit_l_min -33
_diffrn_reflns_number 129550
_diffrn_reflns_theta_full 27.50
_diffrn_reflns_theta_max 27.50
_diffrn_reflns_theta_min 2.71
_diffrn_standards_number 0
_exptl_absorpt_coefficient_mu 3.357
_exptl_absorpt_correction_T_max 0.85
_exptl_absorpt_correction_T_min 0.35
_exptl_absorpt_correction_type gaussian
_exptl_absorpt_process_details 'SADABS (Bruker AXS, 2008)'
_exptl_crystal_density_diffrn 1.515
_exptl_crystal_description block
_exptl_crystal_F_000 4380
_exptl_crystal_size_max 0.153
_exptl_crystal_size_mid 0.152
_exptl_crystal_size_min 0.050
_refine_diff_density_max 4.066
_refine_diff_density_min -2.870
_refine_diff_density_rms 0.231
_refine_ls_extinction_method none
_refine_ls_goodness_of_fit_ref 1.208
_refine_ls_hydrogen_treatment constr
_refine_ls_matrix_type full
_refine_ls_number_parameters 998
_refine_ls_number_reflns 21869
_refine_ls_number_restraints 0
_refine_ls_restrained_S_all 1.208
_refine_ls_R_factor_all 0.0969
_refine_ls_R_factor_gt 0.0822
_refine_ls_shift/su_max 0.002
_refine_ls_shift/su_mean 0.000
_refine_ls_structure_factor_coef Fsqd
_refine_ls_weighting_details 'calc w=1/[\s^2^(Fo^2^)+(0.0000P)^2^+321.1351P] where P=(Fo^2^+2Fc^2^)/3'
_refine_ls_weighting_scheme calc
_refine_ls_wR_factor_gt 0.2045
_refine_ls_wR_factor_ref 0.2135
_reflns_number_gt 18230
_reflns_number_total 21869
_reflns_threshold_expression >2sigma(I)
_cod_data_source_file ja411146x_si_006.cif
_cod_data_source_block 7562sadabs
_cod_original_cell_volume 9541.1(19)
_cod_original_sg_symbol_Hall '-p 2ybc'
_cod_original_formula_sum 'C37 H61.50 B Cl6 F4 N4 P Pt'
_cod_database_code 4121364

loop_
_space_group_symop_id
_space_group_symop_operation_xyz
1 'x, y, z'
2 '-x, y+1/2, -z+1/2'
3 '-x, -y, -z'
4 'x, -y-1/2, z-1/2'

loop_
_atom_site_label
_atom_site_type_symbol
_atom_site_fract_x
_atom_site_fract_y
_atom_site_fract_z
_atom_site_U_iso_or_equiv
_atom_site_adp_type
_atom_site_occupancy
_atom_site_symmetry_multiplicity
_atom_site_calc_flag
_atom_site_refinement_flags
_atom_site_disorder_assembly
_atom_site_disorder_group
Pt1 Pt 0.888183(19) 0.47952(3) 0.836398(18) 0.02652(11) Uani 1 1 d . . .
Pt2 Pt 0.336900(17) 0.03038(3) 0.397814(18) 0.02328(10) Uani 1 1 d . . .
Cl1 Cl 0.79413(14) 0.4995(2) 0.81848(15) 0.0440(8) Uani 1 1 d . . .
Cl2 Cl 0.89000(17) 0.6135(2) 0.79927(14) 0.0465(8) Uani 1 1 d . . .
Cl3 Cl 0.97979(14) 0.4552(2) 0.84551(16) 0.0463(8) Uani 1 1 d . . .
Cl4 Cl 0.32322(15) 0.0061(2) 0.30402(14) 0.0424(7) Uani 1 1 d . . .
Cl5 Cl 0.29069(14) -0.09636(19) 0.39845(16) 0.0417(7) Uani 1 1 d . . .
Cl6 Cl 0.34357(14) 0.0588(2) 0.48952(13) 0.0401(7) Uani 1 1 d . . .
Cl7 Cl 0.3332(3) 0.6031(3) 0.2702(3) 0.0897(17) Uani 1 1 d . . .
Cl8 Cl 0.4104(4) 0.7358(7) 0.3400(4) 0.143(3) Uani 1 1 d . . .
Cl9 Cl 0.3839(4) 0.6173(6) 0.3955(4) 0.141(3) Uani 1 1 d . . .
Cl10 Cl 0.1638(4) 0.2639(6) 0.5884(4) 0.151(4) Uani 1 1 d . . .
Cl11 Cl 0.2294(2) 0.3978(3) 0.6662(3) 0.0812(15) Uani 1 1 d . . .
Cl12 Cl 0.1065(4) 0.3787(7) 0.6199(5) 0.166(4) Uani 1 1 d . . .
P1 P 0.88970(12) 0.35382(17) 0.87327(11) 0.0214(5) Uani 1 1 d . . .
P2 P 0.37921(11) 0.15129(16) 0.40166(11) 0.0186(5) Uani 1 1 d . . .
F1 F 0.9089(6) 0.0627(12) 1.0731(6) 0.127(6) Uani 1 1 d . A .
F2A F 0.8622(11) 0.0907(18) 0.9787(11) 0.083(7) Uiso 0.50 1 d P A 1
F2B F 0.8868(18) 0.027(3) 0.9843(18) 0.158(14) Uiso 0.50 1 d P A 2
F3A F 0.8200(12) 0.0987(19) 1.0390(12) 0.101(8) Uiso 0.50 1 d P A 1
F3B F 0.8396(17) 0.125(3) 0.9933(18) 0.145(13) Uiso 0.50 1 d P A 2
F4A F 0.8475(15) -0.027(2) 1.0151(14) 0.116(10) Uiso 0.50 1 d P A 1
F4B F 0.8219(16) 0.002(3) 1.0257(16) 0.131(12) Uiso 0.50 1 d P A 2
F5A F 0.5137(12) 0.5027(18) 0.6701(13) 0.092(8) Uiso 0.50 1 d P B 1
F5B F 0.5022(10) 0.4921(16) 0.6383(11) 0.076(6) Uiso 0.50 1 d P B 2
F6A F 0.5139(11) 0.6475(16) 0.6567(11) 0.074(7) Uiso 0.50 1 d P B 1
F6B F 0.5229(11) 0.6245(17) 0.6408(11) 0.077(7) Uiso 0.50 1 d P B 2
F7A F 0.4288(15) 0.568(2) 0.6106(16) 0.118(12) Uiso 0.50 1 d P B 1
F7B F 0.4379(14) 0.580(2) 0.5873(14) 0.102(10) Uiso 0.50 1 d P B 2
F8A F 0.501(2) 0.562(4) 0.593(2) 0.122(17) Uiso 0.30 1 d P B 1
F8B F 0.4680(8) 0.5807(12) 0.6851(8) 0.096(5) Uiso 0.70 1 d P B 2
N1 N 0.8728(5) 0.2812(7) 0.7202(4) 0.036(2) Uani 1 1 d . . .
N2 N 0.9688(5) 0.1466(7) 0.8369(5) 0.042(3) Uani 1 1 d . . .
N3 N 0.7879(5) 0.3903(6) 0.9455(4) 0.032(2) Uani 1 1 d . . .
N4 N 0.7474(4) 0.2051(6) 0.8463(4) 0.028(2) Uani 1 1 d . . .
N5 N 0.3543(4) 0.2965(6) 0.2551(4) 0.030(2) Uani 1 1 d . . .
N6 N 0.4507(4) 0.1078(6) 0.2983(4) 0.0259(19) Uani 1 1 d . . .
N7 N 0.2283(4) 0.2298(6) 0.3819(4) 0.027(2) Uani 1 1 d . . .
N8 N 0.3444(4) 0.3596(7) 0.4822(4) 0.035(2) Uani 1 1 d . . .
C1 C 0.9046(4) 0.2745(6) 0.8295(4) 0.021(2) Uani 1 1 d . . .
C2 C 0.8976(5) 0.2604(7) 0.7734(5) 0.024(2) Uani 1 1 d . . .
C3 C 0.9336(5) 0.2081(8) 0.8193(5) 0.031(2) Uani 1 1 d . . .
C4 C 0.8327(7) 0.3540(9) 0.7035(6) 0.048(4) Uani 1 1 d . . .
H4 H 0.8243 0.3677 0.7368 0.057 Uiso 1 1 calc R . .
C5 C 0.7763(7) 0.3320(10) 0.6539(6) 0.055(4) Uani 1 1 d . . .
H5A H 0.7812 0.3317 0.6185 0.083 Uiso 1 1 calc R . .
H5B H 0.7483 0.3732 0.6519 0.083 Uiso 1 1 calc R . .
H5C H 0.7641 0.2773 0.6604 0.083 Uiso 1 1 calc R . .
C6 C 0.8594(10) 0.4318(11) 0.6899(7) 0.085(7) Uani 1 1 d . . .
H6A H 0.8927 0.4469 0.7229 0.128 Uiso 1 1 calc R . .
H6B H 0.8329 0.4776 0.6801 0.128 Uiso 1 1 calc R . .
H6C H 0.8695 0.4200 0.6583 0.128 Uiso 1 1 calc R . .
C7 C 0.8880(7) 0.2411(12) 0.6743(6) 0.058(4) Uani 1 1 d . . .
H7 H 0.8669 0.2722 0.6388 0.070 Uiso 1 1 calc R . .
C8 C 0.8665(7) 0.1510(12) 0.6635(8) 0.068(5) Uani 1 1 d . . .
H8A H 0.8918 0.1150 0.6929 0.102 Uiso 1 1 calc R . .
H8B H 0.8643 0.1328 0.6267 0.102 Uiso 1 1 calc R . .
H8C H 0.8295 0.1484 0.6640 0.102 Uiso 1 1 calc R . .
C9 C 0.9498(8) 0.2549(16) 0.6873(9) 0.084(7) Uani 1 1 d . . .
H9A H 0.9587 0.3138 0.6943 0.125 Uiso 1 1 calc R . .
H9B H 0.9576 0.2368 0.6553 0.125 Uiso 1 1 calc R . .
H9C H 0.9725 0.2230 0.7207 0.125 Uiso 1 1 calc R . .
C10 C 0.9800(6) 0.0909(11) 0.7950(7) 0.050(4) Uani 1 1 d . . .
H10 H 0.9584 0.1146 0.7568 0.060 Uiso 1 1 calc R . .
C11 C 0.9603(8) 0.0059(10) 0.7938(8) 0.068(5) Uani 1 1 d . . .
H11A H 0.9805 -0.0201 0.8305 0.102 Uiso 1 1 calc R . .
H11B H 0.9666 -0.0254 0.7647 0.102 Uiso 1 1 calc R . .
H11C H 0.9206 0.0065 0.7855 0.102 Uiso 1 1 calc R . .
C12 C 1.0416(8) 0.0946(19) 0.8045(12) 0.116(10) Uani 1 1 d . . .
H12A H 1.0489 0.1468 0.7896 0.174 Uiso 1 1 calc R . .
H12B H 1.0501 0.0483 0.7850 0.174 Uiso 1 1 calc R . .
H12C H 1.0648 0.0912 0.8448 0.174 Uiso 1 1 calc R . .
C13 C 1.0014(10) 0.1330(13) 0.8996(9) 0.084(7) Uani 1 1 d . . .
C14 C 1.0404(7) 0.2025(16) 0.9292(8) 0.083(7) Uani 1 1 d . . .
H14A H 1.0664 0.2115 0.9114 0.125 Uiso 1 1 calc R . .
H14B H 1.0610 0.1880 0.9688 0.125 Uiso 1 1 calc R . .
H14C H 1.0190 0.2530 0.9265 0.125 Uiso 1 1 calc R . .
C15 C 0.9741(11) 0.083(2) 0.9265(9) 0.115(10) Uani 1 1 d . . .
H15A H 0.9457 0.1162 0.9324 0.172 Uiso 1 1 calc R . .
H15B H 1.0013 0.0637 0.9628 0.172 Uiso 1 1 calc R . .
H15C H 0.9566 0.0357 0.9026 0.172 Uiso 1 1 calc R . .
C21 C 0.8248(5) 0.3210(7) 0.8763(4) 0.023(2) Uani 1 1 d . . .
C22 C 0.7924(5) 0.3408(7) 0.9067(5) 0.027(2) Uani 1 1 d . . .
C23 C 0.7787(4) 0.2698(7) 0.8697(5) 0.023(2) Uani 1 1 d . . .
C24 C 0.7445(6) 0.3768(9) 0.9697(6) 0.041(3) Uani 1 1 d . . .
H24 H 0.7516 0.4195 0.9997 0.049 Uiso 1 1 calc R . .
C25 C 0.7544(7) 0.2902(10) 0.9998(7) 0.050(4) Uani 1 1 d . . .
H25A H 0.7416 0.2464 0.9715 0.076 Uiso 1 1 calc R . .
H25B H 0.7338 0.2875 1.0239 0.076 Uiso 1 1 calc R . .
H25C H 0.7940 0.2830 1.0229 0.076 Uiso 1 1 calc R . .
C26 C 0.6856(7) 0.3907(11) 0.9266(7) 0.057(4) Uani 1 1 d . . .
H26A H 0.6830 0.4451 0.9092 0.085 Uiso 1 1 calc R . .
H26B H 0.6599 0.3882 0.9453 0.085 Uiso 1 1 calc R . .
H26C H 0.6759 0.3478 0.8977 0.085 Uiso 1 1 calc R . .
C27 C 0.8276(6) 0.4635(9) 0.9662(6) 0.044(3) Uani 1 1 d . . .
H27 H 0.8510 0.4662 0.9440 0.053 Uiso 1 1 calc R . .
C28 C 0.8661(7) 0.4515(11) 1.0299(6) 0.054(4) Uani 1 1 d . . .
H28A H 0.8432 0.4427 1.0513 0.080 Uiso 1 1 calc R . .
H28B H 0.8890 0.5009 1.0440 0.080 Uiso 1 1 calc R . .
H28C H 0.8900 0.4034 1.0342 0.080 Uiso 1 1 calc R . .
C29 C 0.7936(9) 0.5468(10) 0.9574(7) 0.065(5) Uani 1 1 d . . .
H29A H 0.7641 0.5478 0.9195 0.098 Uiso 1 1 calc R . .
H29B H 0.8184 0.5939 0.9622 0.098 Uiso 1 1 calc R . .
H29C H 0.7772 0.5502 0.9852 0.098 Uiso 1 1 calc R . .
C30 C 0.7617(5) 0.1480(7) 0.8077(5) 0.032(3) Uani 1 1 d . . .
H30 H 0.7335 0.1028 0.7957 0.039 Uiso 1 1 calc R . .
C31 C 0.8194(6) 0.1071(7) 0.8412(7) 0.040(3) Uani 1 1 d . . .
H31A H 0.8446 0.1480 0.8666 0.060 Uiso 1 1 calc R . .
H31B H 0.8348 0.0871 0.8149 0.060 Uiso 1 1 calc R . .
H31C H 0.8150 0.0606 0.8632 0.060 Uiso 1 1 calc R . .
C32 C 0.7573(6) 0.1946(9) 0.7540(5) 0.040(3) Uani 1 1 d . . .
H32A H 0.7186 0.2103 0.7321 0.060 Uiso 1 1 calc R . .
H32B H 0.7701 0.1586 0.7313 0.060 Uiso 1 1 calc R . .
H32C H 0.7804 0.2444 0.7646 0.060 Uiso 1 1 calc R . .
C33 C 0.6963(5) 0.1843(8) 0.8579(6) 0.035(3) Uani 1 1 d . . .
H33 H 0.6932 0.2274 0.8841 0.042 Uiso 1 1 calc R . .
C34 C 0.6437(5) 0.1908(11) 0.8023(7) 0.056(4) Uani 1 1 d . . .
H34A H 0.6401 0.2473 0.7878 0.083 Uiso 1 1 calc R . .
H34B H 0.6109 0.1768 0.8095 0.083 Uiso 1 1 calc R . .
H34C H 0.6468 0.1523 0.7746 0.083 Uiso 1 1 calc R . .
C35 C 0.7032(7) 0.0999(9) 0.8878(7) 0.050(4) Uani 1 1 d . . .
H35A H 0.7034 0.0558 0.8620 0.075 Uiso 1 1 calc R . .
H35B H 0.6723 0.0912 0.8991 0.075 Uiso 1 1 calc R . .
H35C H 0.7382 0.0992 0.9212 0.075 Uiso 1 1 calc R . .
C36 C 0.9374(5) 0.3354(7) 0.9474(4) 0.025(2) Uani 1 1 d . . .
C37 C 0.9278(5) 0.2674(8) 0.9779(5) 0.032(2) Uani 1 1 d . . .
H37 H 0.8974 0.2312 0.9598 0.038 Uiso 1 1 calc R . .
C38 C 0.9632(6) 0.2544(9) 1.0346(6) 0.043(3) Uani 1 1 d . . .
H38 H 0.9566 0.2099 1.0548 0.051 Uiso 1 1 calc R . .
C39 C 1.0092(6) 0.3081(9) 1.0615(6) 0.046(3) Uani 1 1 d . . .
H39 H 1.0337 0.2986 1.0994 0.055 Uiso 1 1 calc R . .
C40 C 1.0181(6) 0.3744(9) 1.0321(6) 0.044(3) Uani 1 1 d . . .
H40 H 1.0483 0.4106 1.0506 0.053 Uiso 1 1 calc R . .
C41 C 0.9829(5) 0.3892(8) 0.9747(5) 0.036(3) Uani 1 1 d . . .
H41 H 0.9897 0.4344 0.9550 0.043 Uiso 1 1 calc R . .
C51 C 0.3845(4) 0.1846(7) 0.3365(4) 0.021(2) Uani 1 1 d . . .
C52 C 0.3779(4) 0.2319(7) 0.2884(4) 0.022(2) Uani 1 1 d . . .
C53 C 0.4142(4) 0.1618(6) 0.3040(4) 0.0192(19) Uani 1 1 d . . .
C54 C 0.3146(5) 0.3523(7) 0.2687(5) 0.032(3) Uani 1 1 d . . .
H54 H 0.3017 0.3960 0.2390 0.039 Uiso 1 1 calc R . .
C55 C 0.3452(7) 0.3965(8) 0.3251(6) 0.047(3) Uani 1 1 d . . .
H55A H 0.3607 0.3555 0.3551 0.070 Uiso 1 1 calc R . .
H55B H 0.3192 0.4321 0.3331 0.070 Uiso 1 1 calc R . .
H55C H 0.3752 0.4302 0.3231 0.070 Uiso 1 1 calc R . .
C56 C 0.2626(5) 0.3035(9) 0.2646(6) 0.042(3) Uani 1 1 d . . .
H56A H 0.2448 0.2787 0.2272 0.063 Uiso 1 1 calc R . .
H56B H 0.2365 0.3410 0.2710 0.063 Uiso 1 1 calc R . .
H56C H 0.2736 0.2597 0.2931 0.063 Uiso 1 1 calc R . .
C57 C 0.3664(6) 0.3159(8) 0.2039(6) 0.039(3) Uani 1 1 d . . .
H57 H 0.3955 0.2764 0.2037 0.046 Uiso 1 1 calc R . .
C58 C 0.3898(7) 0.4052(10) 0.2069(7) 0.055(4) Uani 1 1 d . . .
H58A H 0.3618 0.4454 0.2065 0.083 Uiso 1 1 calc R . .
H58B H 0.3991 0.4148 0.1745 0.083 Uiso 1 1 calc R . .
H58C H 0.4232 0.4116 0.2417 0.083 Uiso 1 1 calc R . .
C59 C 0.3133(7) 0.3012(11) 0.1491(6) 0.054(4) Uani 1 1 d . . .
H59A H 0.3021 0.2432 0.1472 0.081 Uiso 1 1 calc R . .
H59B H 0.3212 0.3145 0.1163 0.081 Uiso 1 1 calc R . .
H59C H 0.2833 0.3366 0.1494 0.081 Uiso 1 1 calc R . .
C60 C 0.4684(5) 0.1157(9) 0.2498(5) 0.035(3) Uani 1 1 d . . .
H60 H 0.4947 0.0691 0.2537 0.042 Uiso 1 1 calc R . .
C61 C 0.5025(7) 0.1987(12) 0.2549(8) 0.061(5) Uani 1 1 d . . .
H61A H 0.4812 0.2456 0.2594 0.091 Uiso 1 1 calc R . .
H61B H 0.5094 0.2063 0.2208 0.091 Uiso 1 1 calc R . .
H61C H 0.5380 0.1952 0.2876 0.091 Uiso 1 1 calc R . .
C62 C 0.4197(7) 0.1041(11) 0.1927(6) 0.053(4) Uani 1 1 d . . .
H62A H 0.4093 0.0456 0.1874 0.079 Uiso 1 1 calc R . .
H62B H 0.4306 0.1223 0.1627 0.079 Uiso 1 1 calc R . .
H62C H 0.3881 0.1370 0.1916 0.079 Uiso 1 1 calc R . .
C63 C 0.4753(5) 0.0417(8) 0.3404(6) 0.035(3) Uani 1 1 d . . .
H63 H 0.4574 0.0453 0.3678 0.042 Uiso 1 1 calc R . .
C64 C 0.4637(6) -0.0463(8) 0.3145(8) 0.052(4) Uani 1 1 d . . .
H64A H 0.4241 -0.0521 0.2909 0.078 Uiso 1 1 calc R . .
H64B H 0.4746 -0.0874 0.3447 0.078 Uiso 1 1 calc R . .
H64C H 0.4851 -0.0550 0.2916 0.078 Uiso 1 1 calc R . .
C65 C 0.5386(6) 0.0564(10) 0.3742(6) 0.049(4) Uani 1 1 d . . .
H65A H 0.5580 0.0489 0.3493 0.074 Uiso 1 1 calc R . .
H65B H 0.5529 0.0168 0.4053 0.074 Uiso 1 1 calc R . .
H65C H 0.5447 0.1128 0.3892 0.074 Uiso 1 1 calc R . .
C71 C 0.3377(4) 0.2322(6) 0.4165(5) 0.021(2) Uani 1 1 d . . .
C72 C 0.3269(5) 0.2992(7) 0.4449(5) 0.025(2) Uani 1 1 d . . .
C73 C 0.2815(5) 0.2485(7) 0.4071(5) 0.025(2) Uani 1 1 d . . .
C74 C 0.1855(5) 0.2795(9) 0.3931(6) 0.038(3) Uani 1 1 d . . .
H74 H 0.1489 0.2535 0.3701 0.045 Uiso 1 1 calc R . .
C75 C 0.1831(6) 0.3680(9) 0.3699(6) 0.042(3) Uani 1 1 d . . .
H75A H 0.2208 0.3889 0.3803 0.063 Uiso 1 1 calc R . .
H75B H 0.1632 0.4041 0.3858 0.063 Uiso 1 1 calc R . .
H75C H 0.1636 0.3672 0.3288 0.063 Uiso 1 1 calc R . .
C76 C 0.1935(7) 0.2704(10) 0.4557(7) 0.050(4) Uani 1 1 d . . .
H76A H 0.1890 0.2123 0.4637 0.075 Uiso 1 1 calc R . .
H76B H 0.1659 0.3041 0.4624 0.075 Uiso 1 1 calc R . .
H76C H 0.2308 0.2890 0.4804 0.075 Uiso 1 1 calc R . .
C77 C 0.2098(5) 0.1527(8) 0.3445(6) 0.036(3) Uani 1 1 d . . .
H77 H 0.2429 0.1314 0.3388 0.043 Uiso 1 1 calc R . .
C78 C 0.1910(6) 0.0837(9) 0.3747(7) 0.049(4) Uani 1 1 d . . .
H78A H 0.2217 0.0697 0.4104 0.074 Uiso 1 1 calc R . .
H78B H 0.1801 0.0345 0.3507 0.074 Uiso 1 1 calc R . .
H78C H 0.1594 0.1034 0.3821 0.074 Uiso 1 1 calc R . .
C79 C 0.1645(6) 0.1729(10) 0.2857(6) 0.049(4) Uani 1 1 d . . .
H79A H 0.1290 0.1818 0.2887 0.073 Uiso 1 1 calc R . .
H79B H 0.1609 0.1268 0.2600 0.073 Uiso 1 1 calc R . .
H79C H 0.1748 0.2231 0.2710 0.073 Uiso 1 1 calc R . .
C80 C 0.3034(6) 0.4190(9) 0.4918(6) 0.044(3) Uani 1 1 d . . .
H80 H 0.2655 0.4008 0.4656 0.052 Uiso 1 1 calc R . .
C81 C 0.3100(7) 0.5082(9) 0.4751(7) 0.055(4) Uani 1 1 d . . .
H81A H 0.3455 0.5305 0.5015 0.082 Uiso 1 1 calc R . .
H81B H 0.2797 0.5422 0.4761 0.082 Uiso 1 1 calc R . .
H81C H 0.3090 0.5087 0.4370 0.082 Uiso 1 1 calc R . .
C82 C 0.3056(7) 0.4102(11) 0.5530(6) 0.055(4) Uani 1 1 d . . .
H82A H 0.3030 0.3517 0.5613 0.083 Uiso 1 1 calc R . .
H82B H 0.2746 0.4405 0.5557 0.083 Uiso 1 1 calc R . .
H82C H 0.3407 0.4328 0.5801 0.083 Uiso 1 1 calc R . .
C83 C 0.4049(6) 0.3732(10) 0.5190(6) 0.047(4) Uani 1 1 d . . .
H83 H 0.4066 0.4182 0.5461 0.056 Uiso 1 1 calc R . .
C84 C 0.4322(7) 0.2975(11) 0.5542(6) 0.058(5) Uani 1 1 d . . .
H84A H 0.4138 0.2843 0.5793 0.087 Uiso 1 1 calc R . .
H84B H 0.4715 0.3090 0.5765 0.087 Uiso 1 1 calc R . .
H84C H 0.4289 0.2505 0.5292 0.087 Uiso 1 1 calc R . .
C85 C 0.4357(7) 0.4057(10) 0.4829(8) 0.062(5) Uani 1 1 d . . .
H85A H 0.4345 0.3636 0.4553 0.093 Uiso 1 1 calc R . .
H85B H 0.4743 0.4179 0.5074 0.093 Uiso 1 1 calc R . .
H85C H 0.4175 0.4561 0.4632 0.093 Uiso 1 1 calc R . .
C86 C 0.4525(4) 0.1636(6) 0.4510(5) 0.022(2) Uani 1 1 d . . .
C87 C 0.4855(5) 0.2267(8) 0.4419(5) 0.030(2) Uani 1 1 d . . .
H87 H 0.4697 0.2642 0.4115 0.037 Uiso 1 1 calc R . .
C88 C 0.5424(5) 0.2330(9) 0.4787(6) 0.043(3) Uani 1 1 d . . .
H88 H 0.5645 0.2749 0.4727 0.052 Uiso 1 1 calc R . .
C89 C 0.5662(5) 0.1780(9) 0.5241(6) 0.043(3) Uani 1 1 d . . .
H89 H 0.6039 0.1838 0.5492 0.052 Uiso 1 1 calc R . .
C90 C 0.5337(5) 0.1142(9) 0.5319(6) 0.040(3) Uani 1 1 d . . .
H90 H 0.5503 0.0755 0.5614 0.048 Uiso 1 1 calc R . .
C91 C 0.4765(5) 0.1067(7) 0.4964(5) 0.031(2) Uani 1 1 d . . .
H91 H 0.4546 0.0646 0.5028 0.037 Uiso 1 1 calc R . .
C100 C 0.1694(9) 0.3778(16) 0.6052(8) 0.083(7) Uani 1 1 d . . .
H100 H 0.1663 0.4134 0.5726 0.100 Uiso 1 1 calc R . .
C101 C 0.3953(10) 0.6254(18) 0.3296(11) 0.097(8) Uani 1 1 d . . .
H101 H 0.4276 0.5921 0.3306 0.117 Uiso 1 1 calc R . .
B1 B 0.8614(10) 0.0561(18) 1.0266(10) 0.076(7) Uani 1 1 d . . .
B2 B 0.4827(8) 0.5732(14) 0.6379(8) 0.055(5) Uani 1 1 d . . .

loop_
_atom_site_aniso_label
_atom_site_aniso_U_11
_atom_site_aniso_U_22
_atom_site_aniso_U_33
_atom_site_aniso_U_23
_atom_site_aniso_U_13
_atom_site_aniso_U_12
Pt1 0.0331(2) 0.0209(2) 0.0214(2) 0.00153(15) 0.00663(17) -0.00479(16)
Pt2 0.02281(19) 0.01858(18) 0.0295(2) 0.00367(15) 0.01161(16) -0.00071(15)
Cl1 0.0405(17) 0.0433(18) 0.0456(18) 0.0161(14) 0.0147(14) 0.0114(14)
Cl2 0.066(2) 0.0271(15) 0.0361(16) 0.0094(12) 0.0093(16) -0.0101(14)
Cl3 0.0367(16) 0.053(2) 0.052(2) 0.0098(16) 0.0207(15) -0.0060(14)
Cl4 0.0507(19) 0.0424(17) 0.0371(16) -0.0140(13) 0.0207(14) -0.0179(14)
Cl5 0.0407(17) 0.0271(14) 0.057(2) 0.0070(13) 0.0188(15) -0.0109(12)
Cl6 0.0480(18) 0.0470(18) 0.0321(15) 0.0062(13) 0.0232(14) -0.0053(14)
Cl7 0.097(4) 0.052(3) 0.104(4) 0.014(3) 0.023(3) 0.004(3)
Cl8 0.120(6) 0.186(9) 0.100(5) -0.021(6) 0.021(5) 0.007(6)
Cl9 0.149(7) 0.131(7) 0.142(7) -0.035(6) 0.056(6) -0.024(6)
Cl10 0.131(7) 0.127(7) 0.142(7) -0.019(6) -0.001(6) -0.007(5)
Cl11 0.096(4) 0.050(2) 0.094(4) -0.001(2) 0.036(3) 0.013(2)
Cl12 0.132(7) 0.134(8) 0.222(11) -0.025(8) 0.060(8) 0.002(6)
P1 0.0268(13) 0.0191(12) 0.0196(12) -0.0007(10) 0.0107(11) -0.0034(10)
P2 0.0201(12) 0.0157(11) 0.0224(12) 0.0024(9) 0.0110(10) 0.0012(9)
F1 0.100(11) 0.163(16) 0.084(10) -0.011(10) 0.002(8) -0.012(10)
N1 0.046(6) 0.039(6) 0.030(5) -0.009(4) 0.022(5) -0.014(5)
N2 0.037(6) 0.037(6) 0.046(7) -0.007(5) 0.012(5) 0.008(5)
N3 0.044(6) 0.032(5) 0.031(5) -0.001(4) 0.027(5) 0.005(4)
N4 0.028(5) 0.028(5) 0.033(5) -0.001(4) 0.018(4) -0.004(4)
N5 0.030(5) 0.028(5) 0.033(5) 0.010(4) 0.015(4) 0.006(4)
N6 0.026(5) 0.025(5) 0.030(5) 0.000(4) 0.016(4) 0.007(4)
N7 0.024(5) 0.028(5) 0.037(5) 0.004(4) 0.019(4) 0.003(4)
N8 0.029(5) 0.039(6) 0.029(5) -0.010(4) 0.004(4) 0.004(4)
C1 0.025(5) 0.022(5) 0.021(5) -0.004(4) 0.014(4) -0.004(4)
C2 0.027(5) 0.027(5) 0.026(5) -0.004(4) 0.018(5) -0.008(4)
C3 0.024(5) 0.035(6) 0.038(6) 0.000(5) 0.016(5) -0.007(5)
C4 0.086(11) 0.031(7) 0.025(6) 0.008(5) 0.022(7) -0.003(7)
C5 0.075(11) 0.049(9) 0.038(8) 0.010(7) 0.019(8) 0.009(8)
C6 0.16(2) 0.046(10) 0.042(9) 0.008(7) 0.028(11) -0.037(12)
C7 0.069(11) 0.087(13) 0.026(7) -0.011(7) 0.026(7) -0.009(9)
C8 0.057(10) 0.080(13) 0.064(11) -0.047(10) 0.022(9) -0.006(9)
C9 0.073(13) 0.14(2) 0.074(13) 0.001(13) 0.063(11) -0.012(13)
C10 0.036(7) 0.061(10) 0.060(9) -0.013(8) 0.026(7) 0.008(7)
C11 0.088(13) 0.044(9) 0.092(13) -0.046(9) 0.058(11) -0.005(8)
C12 0.040(10) 0.16(3) 0.15(2) -0.03(2) 0.041(13) 0.020(13)
C13 0.094(15) 0.062(12) 0.055(11) 0.006(9) -0.013(11) -0.001(11)
C14 0.036(9) 0.14(2) 0.061(11) -0.037(12) 0.009(8) 0.004(11)
C15 0.11(2) 0.18(3) 0.050(12) 0.004(16) 0.031(13) -0.01(2)
C21 0.031(5) 0.023(5) 0.018(5) 0.005(4) 0.011(4) -0.002(4)
C22 0.029(6) 0.024(5) 0.026(5) 0.000(4) 0.009(5) 0.004(4)
C23 0.019(5) 0.024(5) 0.024(5) 0.001(4) 0.007(4) 0.001(4)
C24 0.045(7) 0.051(8) 0.038(7) -0.006(6) 0.028(6) 0.006(6)
C25 0.070(10) 0.051(9) 0.051(9) 0.005(7) 0.046(8) 0.000(7)
C26 0.055(9) 0.054(9) 0.071(11) -0.009(8) 0.035(8) 0.020(7)
C27 0.058(8) 0.051(8) 0.034(7) -0.008(6) 0.030(6) 0.009(7)
C28 0.066(10) 0.057(9) 0.036(7) -0.011(7) 0.019(7) 0.005(8)
C29 0.111(15) 0.043(9) 0.054(10) -0.007(7) 0.046(10) 0.003(9)
C30 0.036(6) 0.027(6) 0.039(7) -0.005(5) 0.020(5) -0.011(5)
C31 0.044(7) 0.020(5) 0.069(9) -0.004(6) 0.037(7) 0.000(5)
C32 0.051(8) 0.048(8) 0.029(6) -0.006(6) 0.025(6) -0.013(6)
C33 0.027(6) 0.040(7) 0.046(7) 0.001(6) 0.023(6) -0.002(5)
C34 0.021(6) 0.062(10) 0.079(11) 0.006(9) 0.015(7) -0.003(6)
C35 0.056(9) 0.044(8) 0.065(10) 0.009(7) 0.039(8) -0.008(7)
C36 0.030(5) 0.024(5) 0.021(5) -0.002(4) 0.011(4) -0.001(4)
C37 0.035(6) 0.030(6) 0.027(6) 0.000(5) 0.009(5) 0.001(5)
C38 0.054(8) 0.044(8) 0.031(7) 0.008(6) 0.018(6) 0.001(6)
C39 0.056(9) 0.043(8) 0.024(6) -0.004(5) 0.002(6) 0.007(6)
C40 0.043(7) 0.046(8) 0.029(6) -0.007(6) 0.000(6) 0.000(6)
C41 0.031(6) 0.033(6) 0.035(7) -0.006(5) 0.004(5) -0.005(5)
C51 0.020(5) 0.025(5) 0.023(5) 0.001(4) 0.013(4) 0.003(4)
C52 0.025(5) 0.022(5) 0.022(5) 0.001(4) 0.012(4) -0.001(4)
C53 0.025(5) 0.022(5) 0.016(4) 0.000(4) 0.014(4) 0.002(4)
C54 0.040(7) 0.027(6) 0.037(6) 0.012(5) 0.023(6) 0.010(5)
C55 0.066(10) 0.024(6) 0.057(9) 0.001(6) 0.033(8) 0.004(6)
C56 0.036(7) 0.048(8) 0.049(8) 0.016(6) 0.025(6) 0.009(6)
C57 0.043(7) 0.039(7) 0.043(7) 0.021(6) 0.027(6) 0.007(6)
C58 0.064(10) 0.051(9) 0.062(10) 0.017(8) 0.037(8) -0.009(8)
C59 0.060(10) 0.062(10) 0.036(7) 0.016(7) 0.015(7) 0.007(8)
C60 0.036(6) 0.047(7) 0.037(7) 0.005(5) 0.030(6) 0.008(5)
C61 0.056(9) 0.079(12) 0.069(11) 0.017(9) 0.047(9) 0.003(9)
C62 0.065(10) 0.060(10) 0.035(7) -0.003(7) 0.022(7) 0.022(8)
C63 0.038(7) 0.027(6) 0.038(7) 0.005(5) 0.015(5) 0.011(5)
C64 0.047(8) 0.025(6) 0.086(12) -0.003(7) 0.029(8) 0.005(6)
C65 0.036(7) 0.057(9) 0.045(8) -0.003(7) 0.004(6) 0.021(6)
C71 0.021(5) 0.021(5) 0.027(5) 0.003(4) 0.014(4) 0.000(4)
C72 0.030(6) 0.028(5) 0.024(5) 0.003(4) 0.016(5) 0.005(4)
C73 0.028(5) 0.023(5) 0.026(5) 0.004(4) 0.013(5) 0.006(4)
C74 0.025(6) 0.044(7) 0.051(8) 0.003(6) 0.023(6) 0.008(5)
C75 0.037(7) 0.044(8) 0.042(7) 0.003(6) 0.014(6) 0.019(6)
C76 0.058(9) 0.047(8) 0.064(10) 0.009(7) 0.045(8) 0.006(7)
C77 0.022(5) 0.033(6) 0.053(8) 0.001(6) 0.015(5) 0.000(5)
C78 0.038(7) 0.035(7) 0.072(10) 0.014(7) 0.019(7) -0.003(6)
C79 0.040(8) 0.050(9) 0.046(8) 0.002(7) 0.007(6) -0.007(6)
C80 0.045(7) 0.057(9) 0.032(6) -0.012(6) 0.018(6) 0.022(7)
C81 0.064(10) 0.029(7) 0.068(10) 0.015(7) 0.025(8) 0.025(7)
C82 0.072(11) 0.065(10) 0.036(8) 0.002(7) 0.029(8) 0.020(9)
C83 0.031(7) 0.058(9) 0.042(8) -0.018(7) 0.005(6) 0.002(6)
C84 0.053(9) 0.070(11) 0.032(7) -0.013(7) -0.003(7) 0.022(8)
C85 0.046(9) 0.041(8) 0.094(14) -0.018(8) 0.023(9) -0.005(7)
C86 0.019(5) 0.018(5) 0.033(6) -0.004(4) 0.016(4) 0.002(4)
C87 0.027(6) 0.032(6) 0.033(6) -0.001(5) 0.013(5) -0.005(5)
C88 0.028(6) 0.044(8) 0.056(9) -0.013(6) 0.016(6) -0.007(5)
C89 0.023(6) 0.050(8) 0.043(7) -0.010(6) -0.001(5) 0.004(5)
C90 0.028(6) 0.042(7) 0.037(7) -0.001(6) 0.000(5) 0.009(5)
C91 0.037(6) 0.027(6) 0.027(6) -0.002(4) 0.012(5) 0.004(5)
C100 0.089(14) 0.13(2) 0.052(10) 0.014(12) 0.055(11) 0.016(14)
C101 0.070(14) 0.13(2) 0.097(17) 0.041(16) 0.040(13) 0.003(14)
B1 0.065(13) 0.099(18) 0.054(12) 0.024(12) 0.014(10) -0.032(13)
B2 0.040(9) 0.075(13) 0.051(10) 0.018(9) 0.019(8) -0.007(9)

loop_
_atom_type_symbol
_atom_type_description
_atom_type_scat_dispersion_real
_atom_type_scat_dispersion_imag
_atom_type_scat_source
C C 0.0033 0.0016 'International Tables Vol C Tables 4.2.6.8 and 6.1.1.4'
H H 0.0000 0.0000 'International Tables Vol C Tables 4.2.6.8 and 6.1.1.4'
B B 0.0013 0.0007 'International Tables Vol C Tables 4.2.6.8 and 6.1.1.4'
Cl Cl 0.1484 0.1585 'International Tables Vol C Tables 4.2.6.8 and 6.1.1.4'
F F 0.0171 0.0103 'International Tables Vol C Tables 4.2.6.8 and 6.1.1.4'
N N 0.0061 0.0033 'International Tables Vol C Tables 4.2.6.8 and 6.1.1.4'
P P 0.1023 0.0942 'International Tables Vol C Tables 4.2.6.8 and 6.1.1.4'
Pt Pt -1.7033 8.3905 'International Tables Vol C Tables 4.2.6.8 and 6.1.1.4'

loop_
_exptl_crystal_face_index_k
_exptl_crystal_face_index_l
_exptl_crystal_face_perp_dist
_cell_measurement_theta_min
;
;
;
;
;
;
2.6277

loop_
_geom_angle_atom_site_label_1
_geom_angle_atom_site_label_2
_geom_angle_atom_site_label_3
_geom_angle
Cl1 Pt1 Cl2 89.18(13)
Cl1 Pt1 Cl3 174.60(13)
Cl3 Pt1 Cl2 90.34(14)
P1 Pt1 Cl1 92.62(11)
P1 Pt1 Cl2 177.96(12)
P1 Pt1 Cl3 87.95(11)
Cl4 Pt2 Cl5 89.86(12)
Cl4 Pt2 Cl6 175.57(13)
Cl6 Pt2 Cl5 89.51(12)
P2 Pt2 Cl4 93.36(11)
P2 Pt2 Cl5 176.60(12)
P2 Pt2 Cl6 87.20(11)
C1 P1 Pt1 109.7(3)
C21 P1 Pt1 115.3(4)
C21 P1 C1 104.9(5)
C21 P1 C36 99.5(5)
C36 P1 Pt1 118.5(4)
C36 P1 C1 107.6(5)
C51 P2 Pt2 116.0(4)
C51 P2 C71 104.8(5)
C51 P2 C86 99.3(5)
C71 P2 Pt2 107.7(3)
C71 P2 C86 108.7(5)
C86 P2 Pt2 119.2(4)
C2 N1 C4 119.5(10)
C2 N1 C7 122.1(12)
C4 N1 C7 118.1(11)
C3 N2 C10 120.8(12)
C3 N2 C13 119.7(14)
C13 N2 C10 119.3(14)
C22 N3 C24 122.4(11)
C22 N3 C27 118.4(10)
C24 N3 C27 119.1(10)
C23 N4 C30 120.6(9)
C23 N4 C33 121.4(10)
C30 N4 C33 117.9(9)
C52 N5 C54 119.7(9)
C52 N5 C57 121.3(10)
C57 N5 C54 119.0(9)
C53 N6 C60 120.5(9)
C53 N6 C63 120.4(9)
C63 N6 C60 119.1(9)
C73 N7 C74 120.7(10)
C73 N7 C77 120.1(9)
C74 N7 C77 119.1(10)
C72 N8 C80 121.4(10)
C72 N8 C83 122.6(11)
C83 N8 C80 115.9(10)
C2 C1 P1 140.4(9)
C3 C1 P1 155.3(9)
C3 C1 C2 62.5(8)
N1 C2 C1 148.0(12)
N1 C2 C3 153.5(12)
C1 C2 C3 58.4(8)
N2 C3 C1 151.5(13)
N2 C3 C2 149.3(12)
C1 C3 C2 59.1(8)
N1 C4 C5 112.2(12)
N1 C4 C6 111.4(15)
C6 C4 C5 111.5(12)
N1 C7 C8 110.2(13)
C9 C7 N1 110.4(13)
C9 C7 C8 117.1(17)
N2 C10 C12 110.7(15)
C11 C10 N2 113.6(13)
C11 C10 C12 112.5(17)
C14 C13 N2 114.4(18)
C15 C13 N2 115.1(18)
C15 C13 C14 123(2)
C22 C21 P1 138.3(9)
C22 C21 C23 61.4(8)
C23 C21 P1 159.2(9)
N3 C22 C21 144.9(12)
N3 C22 C23 155.2(12)
C21 C22 C23 59.6(8)
N4 C23 C21 149.7(11)
N4 C23 C22 151.2(11)
C21 C23 C22 59.1(8)
N3 C24 C25 109.3(11)
C26 C24 N3 112.8(12)
C26 C24 C25 114.4(14)
N3 C27 C28 109.6(12)
N3 C27 C29 110.0(12)
C28 C27 C29 110.2(12)
N4 C30 C31 109.6(10)
N4 C30 C32 110.5(10)
C32 C30 C31 114.3(11)
N4 C33 C34 109.3(11)
N4 C33 C35 111.0(10)
C35 C33 C34 114.0(12)
C37 C36 P1 119.9(8)
C41 C36 P1 120.3(9)
C41 C36 C37 119.8(11)
C38 C37 C36 120.0(12)
C37 C38 C39 119.9(13)
C40 C39 C38 119.9(12)
C39 C40 C41 121.5(13)
C36 C41 C40 118.9(12)
C52 C51 P2 161.0(8)
C53 C51 P2 137.8(8)
C53 C51 C52 60.9(7)
N5 C52 C51 148.5(11)
N5 C52 C53 152.1(10)
C51 C52 C53 59.4(7)
N6 C53 C51 145.6(10)
N6 C53 C52 154.8(10)
C51 C53 C52 59.7(7)
N5 C54 C55 110.5(10)
N5 C54 C56 110.6(10)
C55 C54 C56 114.5(11)
N5 C57 C58 111.4(12)
N5 C57 C59 109.9(11)
C58 C57 C59 112.2(12)
N6 C60 C61 110.7(11)
N6 C60 C62 112.1(11)
C62 C60 C61 114.2(13)
N6 C63 C64 113.0(11)
N6 C63 C65 110.9(11)
C64 C63 C65 111.3(11)
C72 C71 P2 157.1(9)
C72 C71 C73 62.0(8)
C73 C71 P2 139.4(9)
N8 C72 C71 150.8(11)
N8 C72 C73 149.2(11)
C71 C72 C73 59.7(8)
N7 C73 C71 149.8(11)
N7 C73 C72 151.9(11)
C71 C73 C72 58.3(7)
N7 C74 C75 109.7(10)
N7 C74 C76 110.6(11)
C75 C74 C76 117.4(12)
N7 C77 C78 110.3(11)
N7 C77 C79 112.0(11)
C79 C77 C78 111.9(11)
N8 C80 C82 111.3(11)
C81 C80 N8 112.1(12)
C81 C80 C82 114.0(13)
N8 C83 C84 112.7(13)
N8 C83 C85 109.9(12)
C84 C83 C85 113.5(13)
C87 C86 P2 120.1(9)
C87 C86 C91 120.2(10)
C91 C86 P2 119.7(8)
C88 C87 C86 119.4(12)
C89 C88 C87 120.9(13)
C88 C89 C90 119.4(12)
C89 C90 C91 121.3(12)
C90 C91 C86 118.8(12)
Cl11 C100 Cl10 110.3(12)
Cl11 C100 Cl12 111.7(10)
Cl12 C100 Cl10 93.5(12)
Cl7 C101 Cl8 113.4(14)
Cl7 C101 Cl9 110.6(12)
Cl8 C101 Cl9 92.2(15)
F1 B1 F2A 116(2)
F1 B1 F2B 99(2)
F1 B1 F3A 106(2)
F1 B1 F3B 120(3)
F1 B1 F4A 110(3)
F2A B1 F2B 47.1(19)
F2A B1 F3A 107(3)
F2A B1 F3B 42.2(19)
F2A B1 F4A 107(3)
F3A B1 F2B 151(3)
F3B B1 F2B 89(3)
F3B B1 F3A 66(3)
F3B B1 F4A 129(3)
F4A B1 F2B 73(3)
F4A B1 F3A 111(2)
F4B B1 F1 120(2)
F4B B1 F2A 123(3)
F4B B1 F2B 110(3)
F4B B1 F3A 70(2)
F4B B1 F3B 112(3)
F4B B1 F4A 41(2)
F5B B2 F5A 31.4(14)
F5B B2 F6A 129(2)
F5B B2 F8A 70(3)
F5B B2 F8B 107.2(18)
F6A B2 F5A 111(2)
F6A B2 F8A 92(3)
F6A B2 F8B 87.3(19)
F6B B2 F5A 102(2)
F6B B2 F5B 108(2)
F6B B2 F6A 27.7(14)
F6B B2 F7B 112(2)
F6B B2 F8A 66(3)
F6B B2 F8B 113(2)
F7A B2 F5A 119(3)
F7A B2 F5B 105(2)
F7A B2 F6A 126(3)
F7A B2 F6B 138(3)
F7A B2 F7B 32.9(19)
F7A B2 F8A 102(3)
F7A B2 F8B 82(2)
F7B B2 F5A 133(3)
F7B B2 F5B 105(2)
F7B B2 F6A 115(2)
F7B B2 F8A 71(3)
F7B B2 F8B 113(2)
F8A B2 F5A 94(3)
F8B B2 F5A 81.7(17)
F8B B2 F8A 175(3)

loop_
_geom_bond_atom_site_label_1
_geom_bond_atom_site_label_2
_geom_bond_distance
Pt1 Cl1 2.305(3)
Pt1 Cl2 2.334(3)
Pt1 Cl3 2.314(3)
Pt1 P1 2.197(3)
Pt2 Cl4 2.301(3)
Pt2 Cl5 2.341(3)
Pt2 Cl6 2.314(3)
Pt2 P2 2.190(3)
Cl7 C101 1.74(3)
Cl8 C101 1.79(3)
Cl9 C101 1.82(2)
Cl10 C100 1.85(3)
Cl11 C100 1.72(2)
Cl12 C100 1.81(2)
P1 C1 1.822(10)
P1 C21 1.786(11)
P1 C36 1.815(11)
P2 C51 1.798(10)
P2 C71 1.807(11)
P2 C86 1.812(11)
F1 B1 1.32(2)
F2A B1 1.35(3)
F2B B1 1.54(5)
F3A B1 1.41(4)
F3B B1 1.36(5)
F4A B1 1.37(4)
F4B B1 1.32(4)
F5A B2 1.43(3)
F5B B2 1.38(3)
F6A B2 1.40(3)
F6B B2 1.30(3)
F7A B2 1.28(4)
F7B B2 1.34(4)
F8A B2 1.41(6)
F8B B2 1.40(3)
N1 C2 1.287(15)
N1 C4 1.495(19)
N1 C7 1.514(17)
N2 C3 1.286(16)
N2 C10 1.499(18)
N2 C13 1.49(2)
N3 C22 1.302(14)
N3 C24 1.494(16)
N3 C27 1.498(18)
N4 C23 1.295(14)
N4 C30 1.488(15)
N4 C33 1.499(14)
N5 C52 1.311(14)
N5 C54 1.498(15)
N5 C57 1.489(15)
N6 C53 1.324(13)
N6 C60 1.484(14)
N6 C63 1.451(15)
N7 C73 1.297(14)
N7 C74 1.474(14)
N7 C77 1.505(16)
N8 C72 1.296(15)
N8 C80 1.507(15)
N8 C83 1.480(16)
C1 C2 1.384(14)
C1 C3 1.373(16)
C2 C3 1.430(17)
C4 C5 1.53(2)
C4 C6 1.52(2)
C7 C8 1.52(2)
C7 C9 1.51(2)
C10 C11 1.44(2)
C10 C12 1.51(2)
C13 C14 1.48(3)
C13 C15 1.41(3)
C21 C22 1.386(15)
C21 C23 1.393(15)
C22 C23 1.418(15)
C24 C25 1.54(2)
C24 C26 1.49(2)
C27 C28 1.535(19)
C27 C29 1.55(2)
C30 C31 1.531(18)
C30 C32 1.518(17)
C33 C34 1.520(19)
C33 C35 1.514(19)
C36 C37 1.410(16)
C36 C41 1.389(16)
C37 C38 1.377(17)
C38 C39 1.40(2)
C39 C40 1.36(2)
C40 C41 1.396(17)
C51 C52 1.387(14)
C51 C53 1.383(13)
C52 C53 1.405(14)
C54 C55 1.504(19)
C54 C56 1.516(17)
C57 C58 1.529(19)
C57 C59 1.53(2)
C60 C61 1.56(2)
C60 C62 1.502(19)
C63 C64 1.522(18)
C63 C65 1.528(18)
C71 C72 1.374(15)
C71 C73 1.395(14)
C72 C73 1.427(16)
C74 C75 1.515(19)
C74 C76 1.529(19)
C77 C78 1.526(18)
C77 C79 1.519(18)
C80 C81 1.51(2)
C80 C82 1.544(18)
C83 C84 1.49(2)
C83 C85 1.53(2)
C86 C87 1.393(15)
C86 C91 1.400(15)
C87 C88 1.391(17)
C88 C89 1.38(2)
C89 C90 1.38(2)
C90 C91 1.392(17)
